data_4500354
loop_
_publ_author_name
'Fang, Shao-Ming'
'Sa\~nudo, E. Carolina'
'Hu, Min'
'Zhang, Qiang'
'Ma, Song-Tao'
'Jia, Li-Ran'
'Wang, Cong'
'Tang, Jia-You'
'Du, Miao'
'Liu, Chun-Sen'

_publ_section_title
;
 Hydrothermal Syntheses, Crystal Structures, and Magnetic Properties of a
 Series of Unique Three-Dimensional Lanthanide&#x2212;Organic Coordination
 Frameworks with aN-Protonated 2,6-Dihydroxypyridine-4-Carboxylate Tecton
;
_journal_issue 3
_journal_name_full 'Crystal Growth &amp; Design'
_journal_page_first 811
_journal_paper_doi 10.1021/cg1014626
_journal_volume 11
_journal_year 2011
_chemical_formula_sum 'C18 H17 Eu2 N3 O16'
_chemical_formula_weight 835.27
_chemical_name_systematic
; 
 ? 
;
_space_group_IT_number 61
_symmetry_cell_setting orthorhombic
_symmetry_space_group_name_Hall '-P 2ac 2ab'
_symmetry_space_group_name_H-M 'P b c a'
_atom_sites_solution_hydrogens geom
_atom_sites_solution_primary direct
_atom_sites_solution_secondary difmap
_audit_creation_method SHELXL-97
_cell_angle_alpha 90.00
_cell_angle_beta 90.00
_cell_angle_gamma 90.00
_cell_formula_units_Z 8
_cell_length_a 14.8656(16)
_cell_length_b 15.9425(18)
_cell_length_c 19.175(2)
_cell_measurement_reflns_used 3230
_cell_measurement_temperature 294(2)
_cell_measurement_theta_max 26.3154
_cell_measurement_theta_min 3.0177
_cell_volume 4544.4(9)
_computing_cell_refinement 'SAINT (Bruker, 2007)'
_computing_data_collection 'SMART (Bruker, 2007)'
_computing_data_reduction SAINT
_computing_molecular_graphics 'SHELXTL (Sheldrick, 2008)'
_computing_publication_material 'SHELXTL and PLATON (Spek, 2009)'
_computing_structure_refinement 'SHELXL97 (Sheldrick, 2008)'
_computing_structure_solution 'SHELXS97 (Sheldrick, 2008)'
_diffrn_ambient_temperature 294(2)
_diffrn_measured_fraction_theta_full 0.992
_diffrn_measured_fraction_theta_max 0.992
_diffrn_measurement_device_type 'Bruker SMART CCD area-detector'
_diffrn_measurement_method '\f and \w scans'
_diffrn_radiation_monochromator graphite
_diffrn_radiation_source 'fine-focus sealed tube'
_diffrn_radiation_type MoK\a
_diffrn_radiation_wavelength 0.71073
_diffrn_reflns_av_R_equivalents 0.0577
_diffrn_reflns_av_sigmaI/netI 0.0843
_diffrn_reflns_limit_h_max 17
_diffrn_reflns_limit_h_min -16
_diffrn_reflns_limit_k_max 13
_diffrn_reflns_limit_k_min -18
_diffrn_reflns_limit_l_max 22
_diffrn_reflns_limit_l_min -14
_diffrn_reflns_number 10288
_diffrn_reflns_theta_full 25.00
_diffrn_reflns_theta_max 25.00
_diffrn_reflns_theta_min 3.02
_diffrn_standards_number 0
_exptl_absorpt_coefficient_mu 5.562
_exptl_absorpt_correction_T_max 0.5317
_exptl_absorpt_correction_T_min 0.4025
_exptl_absorpt_correction_type multi-scan
_exptl_absorpt_process_details '(SADABS; Sheldrick, 1996)'
_exptl_crystal_colour yellow
_exptl_crystal_density_diffrn 2.442
_exptl_crystal_density_meas ?
_exptl_crystal_density_method 'not measured'
_exptl_crystal_description block
_exptl_crystal_F_000 3200
_exptl_crystal_size_max 0.20
_exptl_crystal_size_mid 0.15
_exptl_crystal_size_min 0.13
_refine_diff_density_max 1.482
_refine_diff_density_min -0.794
_refine_diff_density_rms 0.188
_refine_ls_extinction_method none
_refine_ls_goodness_of_fit_ref 0.969
_refine_ls_hydrogen_treatment constr
_refine_ls_matrix_type full
_refine_ls_number_parameters 352
_refine_ls_number_reflns 3973
_refine_ls_number_restraints 6
_refine_ls_restrained_S_all 0.969
_refine_ls_R_factor_all 0.0817
_refine_ls_R_factor_gt 0.0404
_refine_ls_shift/su_max 0.001
_refine_ls_shift/su_mean 0.000
_refine_ls_structure_factor_coef Fsqd
_refine_ls_weighting_details 'calc w=1/[\s^2^(Fo^2^)+(0.0255P)^2^+0.0000P] where P=(Fo^2^+2Fc^2^)/3'
_refine_ls_weighting_scheme calc
_refine_ls_wR_factor_gt 0.0682
_refine_ls_wR_factor_ref 0.0740
_reflns_number_gt 2478
_reflns_number_total 3973
_reflns_threshold_expression I>2\s(I)
_cod_data_source_file cg1014626_si_002.cif
_cod_data_source_block 4
_cod_depositor_comments
;
The following automatic conversions were performed:

'_symmetry_cell_setting' value 'Orthorhombic' changed to
'orthorhombic' according to
/home/saulius/struct/CIF-dictionaries/cif_core.dic dictionary named
'cif_core.dic' version 2.4.1 from 2010-06-29.

Automatic conversion script
Id: cif_fix_values 1715 2011-07-08 13:25:40Z adriana 

The following automatic conversions were performed:

'_exptl_crystal_density_meas' value 'none' was changed to '?' - the
value is perceived as not measured.

Automatic conversion script
Id: cif_fix_values 3008 2015-01-20 13:52:24Z robertas 
;
_cod_original_sg_symbol_H-M Pbca
_cod_database_code 4500354

loop_
_symmetry_equiv_pos_as_xyz
'x, y, z'
'-x+1/2, -y, z+1/2'
'-x, y+1/2, -z+1/2'
'x+1/2, -y+1/2, -z'
'-x, -y, -z'
'x-1/2, y, -z-1/2'
'x, -y-1/2, z-1/2'
'-x-1/2, y-1/2, z'

loop_
_atom_site_label
_atom_site_type_symbol
_atom_site_fract_x
_atom_site_fract_y
_atom_site_fract_z
_atom_site_U_iso_or_equiv
_atom_site_adp_type
_atom_site_occupancy
_atom_site_symmetry_multiplicity
_atom_site_calc_flag
_atom_site_refinement_flags
Eu1 Eu 0.44623(3) 1.02817(3) 0.21821(2) 0.01542(12) Uani 1 1 d .
Eu2 Eu 0.43981(3) 0.75532(3) 0.52043(2) 0.01848(12) Uani 1 1 d .
C1 C 0.8144(6) 0.8904(7) 0.3829(5) 0.022(2) Uani 1 1 d .
C2 C 0.7136(6) 0.8929(6) 0.3767(4) 0.0168(19) Uani 1 1 d .
C3 C 0.6715(6) 0.9656(6) 0.3540(4) 0.018(2) Uani 1 1 d .
H3A H 0.7050 1.0131 0.3433 0.021 Uiso 1 1 calc R
C4 C 0.5791(6) 0.9660(6) 0.3475(4) 0.021(2) Uani 1 1 d .
C5 C 0.5715(6) 0.8237(6) 0.3933(4) 0.021(2) Uani 1 1 d .
C6 C 0.6657(6) 0.8210(6) 0.3967(4) 0.020(2) Uani 1 1 d .
H6A H 0.6955 0.7730 0.4117 0.024 Uiso 1 1 calc R
C7 C 0.7060(7) 0.6723(6) 0.2358(5) 0.031(3) Uani 1 1 d .
C8 C 0.7114(6) 0.7662(6) 0.2201(4) 0.019(2) Uani 1 1 d .
C9 C 0.7901(6) 0.8096(6) 0.2203(4) 0.021(2) Uani 1 1 d .
H9A H 0.8434 0.7808 0.2291 0.025 Uiso 1 1 calc R
C10 C 0.7938(6) 0.8943(6) 0.2081(4) 0.016(2) Uani 1 1 d .
C11 C 0.6304(7) 0.8929(7) 0.1950(4) 0.027(3) Uani 1 1 d .
C12 C 0.6288(6) 0.8079(7) 0.2072(4) 0.026(2) Uani 1 1 d .
H12A H 0.5748 0.7785 0.2071 0.031 Uiso 1 1 calc R
C13 C 0.2165(7) 0.4021(6) 0.4737(5) 0.025(2) Uani 1 1 d .
C14 C 0.2162(6) 0.4952(6) 0.4616(4) 0.014(2) Uani 1 1 d U
C15 C 0.1333(6) 0.5371(6) 0.4575(4) 0.025(2) Uani 1 1 d .
H15A H 0.0796 0.5075 0.4609 0.030 Uiso 1 1 calc R
C16 C 0.1329(7) 0.6239(6) 0.4483(5) 0.021(2) Uani 1 1 d .
C17 C 0.2953(6) 0.6253(6) 0.4439(4) 0.019(2) Uani 1 1 d .
C18 C 0.2955(6) 0.5380(6) 0.4548(4) 0.018(2) Uani 1 1 d .
H18A H 0.3498 0.5092 0.4573 0.022 Uiso 1 1 calc R
O1 O 0.5314(3) 1.0280(4) 0.3213(3) 0.0200(14) Uani 1 1 d .
O2 O 0.5199(4) 0.7620(4) 0.4138(3) 0.0228(14) Uani 1 1 d .
O3 O 0.8576(4) 0.9515(4) 0.3587(3) 0.0268(16) Uani 1 1 d .
O4 O 0.8492(4) 0.8263(4) 0.4108(3) 0.0259(16) Uani 1 1 d .
O5 O 0.5603(5) 0.9386(4) 0.1815(3) 0.0292(15) Uani 1 1 d .
O6 O 0.8650(4) 0.9385(4) 0.2089(3) 0.0230(15) Uani 1 1 d .
O7 O 0.7753(5) 0.6351(5) 0.2547(4) 0.057(2) Uani 1 1 d .
O8 O 0.6300(4) 0.6364(4) 0.2304(3) 0.0315(17) Uani 1 1 d .
O9 O 0.3662(4) 0.6720(4) 0.4392(3) 0.0237(15) Uani 1 1 d .
O10 O 0.0619(5) 0.6691(4) 0.4469(3) 0.0324(16) Uani 1 1 d .
O11 O 0.2874(5) 0.3633(4) 0.4829(4) 0.047(2) Uani 1 1 d .
O12 O 0.1403(5) 0.3655(4) 0.4736(4) 0.0386(19) Uani 1 1 d .
O13 O 0.5611(5) 1.1335(4) 0.1945(3) 0.0393(18) Uani 1 1 d .
H1W H 0.6118 1.1327 0.2156 0.047 Uiso 1 1 d R
H2W H 0.5650 1.1567 0.1543 0.047 Uiso 1 1 d R
O14 O 0.4078(5) 1.1108(4) 0.1158(3) 0.044(2) Uani 1 1 d .
H3W H 0.4347 1.1577 0.1088 0.052 Uiso 1 1 d R
H4W H 0.3758 1.0960 0.0808 0.052 Uiso 1 1 d R
O15 O 0.5349(4) 0.6351(4) 0.5465(3) 0.0293(17) Uani 1 1 d .
H5W H 0.5187 0.6090 0.5835 0.035 Uiso 1 1 d R
H6W H 0.5897 0.6511 0.5486 0.035 Uiso 1 1 d R
O16 O 0.4041(5) 0.8257(4) 0.6275(3) 0.051(2) Uani 1 1 d .
H7W H 0.4254 0.8651 0.6531 0.061 Uiso 1 1 d R
H8W H 0.3532 0.8083 0.6423 0.061 Uiso 1 1 d R
N1 N 0.5328(4) 0.8953(4) 0.3685(3) 0.0169(16) Uani 1 1 d .
H1A H 0.4751 0.8965 0.3658 0.020 Uiso 1 1 calc R
N2 N 0.7123(5) 0.9321(5) 0.1962(3) 0.0252(19) Uani 1 1 d .
H2A H 0.7127 0.9853 0.1889 0.030 Uiso 1 1 calc R
N3 N 0.2137(5) 0.6636(5) 0.4404(3) 0.0212(18) Uani 1 1 d .
H3B H 0.2129 0.7167 0.4326 0.025 Uiso 1 1 calc R

loop_
_atom_site_aniso_label
_atom_site_aniso_U_11
_atom_site_aniso_U_22
_atom_site_aniso_U_33
_atom_site_aniso_U_23
_atom_site_aniso_U_13
_atom_site_aniso_U_12
Eu1 0.01053(19) 0.0135(2) 0.0223(2) -0.0004(2) -0.0013(2) 0.0002(2)
Eu2 0.0136(2) 0.0170(2) 0.0248(2) 0.0004(2) 0.0013(2) -0.0023(3)
C1 0.017(5) 0.024(5) 0.024(5) -0.008(5) -0.002(4) -0.003(5)
C2 0.021(5) 0.018(5) 0.011(4) 0.006(4) 0.002(4) -0.001(5)
C3 0.017(5) 0.015(5) 0.020(4) 0.001(4) 0.001(4) -0.010(5)
C4 0.025(5) 0.025(5) 0.013(4) -0.002(4) -0.001(4) -0.003(5)
C5 0.027(6) 0.021(5) 0.015(4) -0.005(4) 0.006(4) -0.001(5)
C6 0.017(5) 0.022(6) 0.020(5) -0.001(4) 0.000(4) 0.000(5)
C7 0.033(6) 0.028(6) 0.033(6) 0.005(5) 0.001(5) 0.004(5)
C8 0.024(5) 0.017(5) 0.015(4) -0.003(4) 0.002(4) 0.004(4)
C9 0.018(4) 0.013(5) 0.032(5) -0.003(5) -0.002(5) 0.003(4)
C10 0.014(5) 0.013(5) 0.022(5) 0.005(4) 0.002(4) -0.002(4)
C11 0.020(5) 0.040(7) 0.021(5) -0.004(5) 0.002(4) 0.008(5)
C12 0.020(5) 0.035(6) 0.023(5) -0.003(5) 0.000(4) 0.004(5)
C13 0.024(6) 0.014(5) 0.036(6) 0.005(5) 0.002(5) -0.002(5)
C14 0.015(2) 0.014(2) 0.015(2) 0.0004(10) 0.0004(10) -0.0003(10)
C15 0.014(5) 0.027(6) 0.033(5) -0.004(5) 0.002(4) -0.008(5)
C16 0.024(6) 0.022(6) 0.017(5) -0.003(4) 0.007(4) 0.001(5)
C17 0.018(5) 0.018(5) 0.019(5) 0.001(4) -0.004(4) -0.001(5)
C18 0.009(4) 0.012(5) 0.034(5) -0.004(4) -0.002(4) 0.008(4)
O1 0.013(3) 0.021(3) 0.026(3) 0.004(3) -0.007(2) 0.003(3)
O2 0.017(3) 0.020(4) 0.031(3) 0.004(3) 0.006(3) -0.006(3)
O3 0.018(3) 0.023(4) 0.039(4) 0.004(3) 0.007(3) -0.004(3)
O4 0.015(3) 0.024(4) 0.039(4) 0.005(3) -0.006(3) 0.007(3)
O5 0.019(3) 0.038(4) 0.030(3) -0.006(3) -0.001(3) 0.017(4)
O6 0.020(3) 0.024(4) 0.025(3) -0.002(3) 0.001(3) -0.010(3)
O7 0.031(4) 0.042(5) 0.097(6) 0.028(5) -0.004(5) 0.008(4)
O8 0.022(4) 0.024(4) 0.049(4) 0.007(4) 0.005(3) -0.009(3)
O9 0.018(3) 0.025(4) 0.028(3) 0.000(3) 0.002(3) -0.009(3)
O10 0.020(4) 0.036(4) 0.041(3) -0.001(3) -0.003(4) 0.001(4)
O11 0.021(4) 0.018(4) 0.103(6) 0.014(4) -0.002(4) 0.002(3)
O12 0.032(4) 0.021(4) 0.063(5) 0.012(4) 0.001(4) -0.008(4)
O13 0.020(3) 0.062(5) 0.035(3) 0.019(3) -0.007(3) -0.021(4)
O14 0.063(5) 0.025(4) 0.043(4) 0.013(3) -0.021(4) -0.016(4)
O15 0.017(4) 0.029(4) 0.042(3) 0.021(3) 0.002(3) 0.006(3)
O16 0.059(5) 0.047(5) 0.047(4) -0.023(4) 0.025(4) -0.029(5)
N1 0.004(4) 0.020(4) 0.026(4) 0.012(3) 0.000(3) 0.000(3)
N2 0.021(4) 0.017(4) 0.037(4) -0.002(4) 0.000(4) 0.007(4)
N3 0.024(5) 0.014(4) 0.026(4) 0.005(4) 0.006(4) 0.003(4)

loop_
_atom_type_symbol
_atom_type_description
_atom_type_scat_dispersion_real
_atom_type_scat_dispersion_imag
_atom_type_scat_source
C C 0.0033 0.0016 'International Tables Vol C Tables 4.2.6.8 and 6.1.1.4'
H H 0.0000 0.0000 'International Tables Vol C Tables 4.2.6.8 and 6.1.1.4'
N N 0.0061 0.0033 'International Tables Vol C Tables 4.2.6.8 and 6.1.1.4'
O O 0.0106 0.0060 'International Tables Vol C Tables 4.2.6.8 and 6.1.1.4'
Eu Eu -0.1578 3.6682 'International Tables Vol C Tables 4.2.6.8 and 6.1.1.4'

loop_
_geom_angle_atom_site_label_1
_geom_angle_atom_site_label_2
_geom_angle_atom_site_label_3
_geom_angle
_geom_angle_site_symmetry_1
_geom_angle_site_symmetry_3
O8 Eu1 O3 112.9(2) 3_655 6_556
O8 Eu1 O5 162.6(2) 3_655 .
O3 Eu1 O5 84.2(2) 6_556 .
O8 Eu1 O6 87.0(2) 3_655 6_556
O3 Eu1 O6 76.4(2) 6_556 6_556
O5 Eu1 O6 100.5(2) . 6_556
O8 Eu1 O1 84.6(2) 3_655 .
O3 Eu1 O1 147.1(2) 6_556 .
O5 Eu1 O1 82.0(2) . .
O6 Eu1 O1 76.96(19) 6_556 .
O8 Eu1 O14 79.8(2) 3_655 .
O3 Eu1 O14 68.8(2) 6_556 .
O5 Eu1 O14 105.1(2) . .
O6 Eu1 O14 133.9(2) 6_556 .
O1 Eu1 O14 143.8(2) . .
O8 Eu1 O13 84.7(2) 3_655 .
O3 Eu1 O13 129.9(2) 6_556 .
O5 Eu1 O13 81.7(2) . .
O6 Eu1 O13 153.55(19) 6_556 .
O1 Eu1 O13 77.28(19) . .
O14 Eu1 O13 69.0(2) . .
O10 Eu2 O4 127.8(2) 4_566 4_466
O10 Eu2 O12 96.7(2) 4_566 8_665
O4 Eu2 O12 110.7(2) 4_466 8_665
O10 Eu2 O9 150.1(2) 4_566 .
O4 Eu2 O9 77.5(2) 4_466 .
O12 Eu2 O9 86.1(2) 8_665 .
O10 Eu2 O2 79.2(2) 4_566 .
O4 Eu2 O2 144.9(2) 4_466 .
O12 Eu2 O2 83.6(2) 8_665 .
O9 Eu2 O2 71.6(2) . .
O10 Eu2 O16 72.1(2) 4_566 .
O4 Eu2 O16 69.1(2) 4_466 .
O12 Eu2 O16 82.1(2) 8_665 .
O9 Eu2 O16 137.5(2) . .
O2 Eu2 O16 146.0(2) . .
O10 Eu2 O15 84.1(2) 4_566 .
O4 Eu2 O15 77.1(2) 4_466 .
O12 Eu2 O15 168.7(2) 8_665 .
O9 Eu2 O15 87.8(2) . .
O2 Eu2 O15 85.5(2) . .
O16 Eu2 O15 108.7(2) . .
O10 Eu2 H8W 88.7 4_566 .
O4 Eu2 H8W 54.6 4_466 .
O12 Eu2 H8W 81.8 8_665 .
O9 Eu2 H8W 121.1 . .
O2 Eu2 H8W 159.8 . .
O16 Eu2 H8W 16.8 . .
O15 Eu2 H8W 109.5 . .
O3 C1 O4 125.0(8) . .
O3 C1 C2 117.4(9) . .
O4 C1 C2 117.5(9) . .
C3 C2 C6 122.6(8) . .
C3 C2 C1 119.8(8) . .
C6 C2 C1 117.6(9) . .
C4 C3 C2 118.8(9) . .
C4 C3 H3A 120.6 . .
C2 C3 H3A 120.6 . .
O1 C4 C3 125.1(8) . .
O1 C4 N1 117.1(7) . .
C3 C4 N1 117.7(8) . .
O2 C5 N1 119.1(8) . .
O2 C5 C6 123.3(8) . .
N1 C5 C6 117.6(8) . .
C2 C6 C5 118.0(9) . .
C2 C6 H6A 121.0 . .
C5 C6 H6A 121.0 . .
O7 C7 O8 123.1(9) . .
O7 C7 C8 118.8(9) . .
O8 C7 C8 118.1(9) . .
C9 C8 C12 120.4(8) . .
C9 C8 C7 122.8(8) . .
C12 C8 C7 116.7(8) . .
C8 C9 C10 122.3(8) . .
C8 C9 H9A 118.8 . .
C10 C9 H9A 118.8 . .
O6 C10 C9 125.2(8) . .
O6 C10 N2 119.6(8) . .
C9 C10 N2 115.2(8) . .
O5 C11 N2 117.5(9) . .
O5 C11 C12 125.0(10) . .
N2 C11 C12 117.5(9) . .
C11 C12 C8 118.5(9) . .
C11 C12 H12A 120.7 . .
C8 C12 H12A 120.7 . .
O11 C13 O12 121.9(9) . .
O11 C13 C14 121.4(9) . .
O12 C13 C14 116.7(9) . .
C18 C14 C15 120.9(8) . .
C18 C14 C13 120.3(8) . .
C15 C14 C13 118.8(9) . .
C16 C15 C14 118.9(9) . .
C16 C15 H15A 120.5 . .
C14 C15 H15A 120.5 . .
O10 C16 N3 117.6(8) . .
O10 C16 C15 124.5(9) . .
N3 C16 C15 118.0(9) . .
O9 C17 N3 117.8(8) . .
O9 C17 C18 125.3(8) . .
N3 C17 C18 116.9(8) . .
C14 C18 C17 120.4(8) . .
C14 C18 H18A 119.8 . .
C17 C18 H18A 119.8 . .
C4 O1 Eu1 127.8(5) . .
C5 O2 Eu2 126.0(5) . .
C1 O3 Eu1 158.8(6) . 6_656
C1 O4 Eu2 160.6(6) . 4_566
C11 O5 Eu1 150.5(5) . .
C10 O6 Eu1 141.0(5) . 6_656
C7 O8 Eu1 138.1(6) . 3_645
C17 O9 Eu2 131.8(5) . .
C16 O10 Eu2 162.7(6) . 4_466
C13 O12 Eu2 143.9(6) . 8_655
Eu1 O13 H1W 121.2 . .
Eu1 O13 H2W 120.7 . .
H1W O13 H2W 111.9 . .
Eu1 O14 H3W 119.2 . .
Eu1 O14 H4W 128.0 . .
H3W O14 H4W 112.1 . .
Eu2 O15 H5W 112.9 . .
Eu2 O15 H6W 109.2 . .
H5W O15 H6W 112.0 . .
Eu2 O16 H7W 138.6 . .
Eu2 O16 H8W 109.2 . .
H7W O16 H8W 112.0 . .
C5 N1 C4 125.1(7) . .
C5 N1 H1A 117.5 . .
C4 N1 H1A 117.5 . .
C11 N2 C10 126.0(8) . .
C11 N2 H2A 117.0 . .
C10 N2 H2A 117.0 . .
C17 N3 C16 124.9(8) . .
C17 N3 H3B 117.6 . .
C16 N3 H3B 117.6 . .

loop_
_geom_bond_atom_site_label_1
_geom_bond_atom_site_label_2
_geom_bond_distance
_geom_bond_site_symmetry_2
Eu1 O8 2.288(6) 3_655
Eu1 O3 2.325(6) 6_556
Eu1 O5 2.325(6) .
Eu1 O6 2.335(6) 6_556
Eu1 O1 2.348(5) .
Eu1 O14 2.432(6) .
Eu1 O13 2.438(6) .
Eu2 O10 2.268(7) 4_566
Eu2 O4 2.291(6) 4_466
Eu2 O12 2.304(7) 8_665
Eu2 O9 2.321(6) .
Eu2 O2 2.369(5) .
Eu2 O16 2.399(6) .
Eu2 O15 2.433(6) .
Eu2 H8W 2.7990 .
C1 O3 1.255(11) .
C1 O4 1.264(11) .
C1 C2 1.504(12) .
C2 C3 1.387(12) .
C2 C6 1.402(12) .
C3 C4 1.380(11) .
C3 H3A 0.9300 .
C4 O1 1.316(10) .
C4 N1 1.382(11) .
C5 O2 1.307(10) .
C5 N1 1.363(10) .
C5 C6 1.403(12) .
C6 H6A 0.9300 .
C7 O7 1.242(11) .
C7 O8 1.271(11) .
C7 C8 1.529(13) .
C8 C9 1.360(12) .
C8 C12 1.417(12) .
C9 C10 1.372(11) .
C9 H9A 0.9300 .
C10 O6 1.272(10) .
C10 N2 1.373(11) .
C11 O5 1.298(11) .
C11 N2 1.368(12) .
C11 C12 1.375(13) .
C12 H12A 0.9300 .
C13 O11 1.235(11) .
C13 O12 1.275(11) .
C13 C14 1.501(12) .
C14 C18 1.369(12) .
C14 C15 1.404(12) .
C15 C16 1.396(13) .
C15 H15A 0.9300 .
C16 O10 1.277(11) .
C16 N3 1.366(11) .
C17 O9 1.292(10) .
C17 N3 1.360(11) .
C17 C18 1.408(12) .
C18 H18A 0.9300 .
O3 Eu1 2.325(6) 6_656
O4 Eu2 2.291(6) 4_566
O6 Eu1 2.335(6) 6_656
O8 Eu1 2.288(6) 3_645
O10 Eu2 2.268(7) 4_466
O12 Eu2 2.304(7) 8_655
O13 H1W 0.8546 .
O13 H2W 0.8578 .
O14 H3W 0.8593 .
O14 H4W 0.8566 .
O15 H5W 0.8578 .
O15 H6W 0.8545 .
O16 H7W 0.8587 .
O16 H8W 0.8549 .
N1 H1A 0.8600 .
N2 H2A 0.8600 .
N3 H3B 0.8600 .

loop_
_geom_torsion_atom_site_label_1
_geom_torsion_atom_site_label_2
_geom_torsion_atom_site_label_3
_geom_torsion_atom_site_label_4
_geom_torsion
_geom_torsion_site_symmetry_1
_geom_torsion_site_symmetry_4
O3 C1 C2 C3 -8.8(12) . .
O4 C1 C2 C3 172.7(7) . .
O3 C1 C2 C6 173.2(7) . .
O4 C1 C2 C6 -5.4(12) . .
C6 C2 C3 C4 -3.2(12) . .
C1 C2 C3 C4 178.9(7) . .
C2 C3 C4 O1 -174.2(7) . .
C2 C3 C4 N1 4.2(11) . .
C3 C2 C6 C5 -0.1(12) . .
C1 C2 C6 C5 177.9(7) . .
O2 C5 C6 C2 -176.6(7) . .
N1 C5 C6 C2 2.2(11) . .
O7 C7 C8 C9 5.5(13) . .
O8 C7 C8 C9 -176.0(9) . .
O7 C7 C8 C12 -172.4(9) . .
O8 C7 C8 C12 6.2(12) . .
C12 C8 C9 C10 -0.3(14) . .
C7 C8 C9 C10 -178.0(8) . .
C8 C9 C10 O6 178.6(8) . .
C8 C9 C10 N2 0.5(13) . .
O5 C11 C12 C8 178.9(8) . .
N2 C11 C12 C8 -0.1(13) . .
C9 C8 C12 C11 0.1(13) . .
C7 C8 C12 C11 177.9(8) . .
O11 C13 C14 C18 5.4(13) . .
O12 C13 C14 C18 -174.2(8) . .
O11 C13 C14 C15 -174.6(9) . .
O12 C13 C14 C15 5.8(12) . .
C18 C14 C15 C16 -1.8(13) . .
C13 C14 C15 C16 178.2(8) . .
C14 C15 C16 O10 -176.8(8) . .
C14 C15 C16 N3 3.0(13) . .
C15 C14 C18 C17 0.4(12) . .
C13 C14 C18 C17 -179.6(8) . .
O9 C17 C18 C14 177.4(8) . .
N3 C17 C18 C14 -0.3(12) . .
C3 C4 O1 Eu1 113.8(8) . .
N1 C4 O1 Eu1 -64.6(8) . .
O8 Eu1 O1 C4 157.5(6) 3_655 .
O3 Eu1 O1 C4 32.6(8) 6_556 .
O5 Eu1 O1 C4 -33.5(6) . .
O6 Eu1 O1 C4 69.3(6) 6_556 .
O14 Eu1 O1 C4 -138.0(6) . .
O13 Eu1 O1 C4 -116.7(6) . .
N1 C5 O2 Eu2 -76.9(9) . .
C6 C5 O2 Eu2 101.8(8) . .
O10 Eu2 O2 C5 -31.7(7) 4_566 .
O4 Eu2 O2 C5 -176.2(6) 4_466 .
O12 Eu2 O2 C5 66.4(7) 8_665 .
O9 Eu2 O2 C5 154.3(7) . .
O16 Eu2 O2 C5 0.7(9) . .
O15 Eu2 O2 C5 -116.5(7) . .
O4 C1 O3 Eu1 75.6(19) . 6_656
C2 C1 O3 Eu1 -102.8(16) . 6_656
O3 C1 O4 Eu2 46(2) . 4_566
C2 C1 O4 Eu2 -135.5(15) . 4_566
N2 C11 O5 Eu1 -85.0(15) . .
C12 C11 O5 Eu1 96.0(15) . .
O8 Eu1 O5 C11 49.7(17) 3_655 .
O3 Eu1 O5 C11 -139.8(14) 6_556 .
O6 Eu1 O5 C11 -64.8(14) 6_556 .
O1 Eu1 O5 C11 10.3(14) . .
O14 Eu1 O5 C11 154.0(13) . .
O13 Eu1 O5 C11 88.5(14) . .
C9 C10 O6 Eu1 -98.2(11) . 6_656
N2 C10 O6 Eu1 79.8(11) . 6_656
O7 C7 O8 Eu1 30.6(16) . 3_645
C8 C7 O8 Eu1 -147.9(6) . 3_645
N3 C17 O9 Eu2 80.1(10) . .
C18 C17 O9 Eu2 -97.6(10) . .
O10 Eu2 O9 C17 166.5(7) 4_566 .
O4 Eu2 O9 C17 15.2(7) 4_466 .
O12 Eu2 O9 C17 -97.0(8) 8_665 .
O2 Eu2 O9 C17 178.4(8) . .
O16 Eu2 O9 C17 -23.2(9) . .
O15 Eu2 O9 C17 92.5(8) . .
N3 C16 O10 Eu2 -100(2) . 4_466
C15 C16 O10 Eu2 80(2) . 4_466
O11 C13 O12 Eu2 31.9(17) . 8_655
C14 C13 O12 Eu2 -148.5(8) . 8_655
O2 C5 N1 C4 177.7(7) . .
C6 C5 N1 C4 -1.1(12) . .
O1 C4 N1 C5 176.4(7) . .
C3 C4 N1 C5 -2.1(12) . .
O5 C11 N2 C10 -178.7(7) . .
C12 C11 N2 C10 0.4(13) . .
O6 C10 N2 C11 -178.8(8) . .
C9 C10 N2 C11 -0.6(12) . .
O9 C17 N3 C16 -176.2(8) . .
C18 C17 N3 C16 1.7(12) . .
O10 C16 N3 C17 176.7(8) . .
C15 C16 N3 C17 -3.0(13) . .
